data_7249898
loop_
_publ_author_name
'Xu, Tiantian'
'Wang, Fen-Dou'
'Yang, Wen-Chao'
'Lu, Tong'
'Wang, Min'
'Li, Pinhua'

_publ_section_title
;
 Photo-induced intramolecular alkyl/aryl group transfer and SO2 Insertion:
 A new strategy for the synthesis of
 3&#x2011;(alkyl/arylsulfonyl)benzothiophenes
;
_journal_name_full 'Green Chemistry'
_journal_paper_doi 10.1039/D4GC06127F
_journal_year 2024
_chemical_absolute_configuration ad
_chemical_formula_moiety 'C20 H20 O2 S2'
_chemical_formula_sum 'C20 H20 O2 S2'
_chemical_formula_weight 356.48
_space_group_crystal_system orthorhombic
_space_group_IT_number 19
_space_group_name_Hall 'P 2ac 2ab'
_space_group_name_H-M_alt 'P 21 21 21'
_atom_sites_solution_hydrogens geom
_audit_creation_date 2024-11-05
_audit_creation_method
;
Olex2 1.3
(compiled 2020.11.12 svn.r5f609507 for OlexSys, GUI svn.r6408)
;
_audit_update_record
;
2024-11-05 deposited with the CCDC.	2025-02-03 downloaded from the CCDC.
;
_cell_angle_alpha 90
_cell_angle_beta 90
_cell_angle_gamma 90
_cell_formula_units_Z 4
_cell_length_a 5.8241(3)
_cell_length_b 10.0409(6)
_cell_length_c 29.8544(18)
_cell_measurement_reflns_used 9935
_cell_measurement_temperature 293.15
_cell_measurement_theta_max 72.53
_cell_measurement_theta_min 4.40
_cell_volume 1745.86(17)
_computing_molecular_graphics 'Olex2 1.3 (Dolomanov et al., 2009)'
_computing_publication_material 'Olex2 1.3 (Dolomanov et al., 2009)'
_computing_structure_refinement 'SHELXL 2018/3 (Sheldrick, 2015)'
_computing_structure_solution 'SHELXT 2018/2 (Sheldrick, 2018)'
_diffrn_ambient_temperature 293.15
_diffrn_measured_fraction_theta_full 0.992
_diffrn_measured_fraction_theta_max 0.991
_diffrn_measurement_device_type 'Bruker APEX-II CCD'
_diffrn_measurement_method '\f and \w scans'
_diffrn_radiation_type CuK\a
_diffrn_radiation_wavelength 1.54178
_diffrn_reflns_av_R_equivalents 0.0419
_diffrn_reflns_av_unetI/netI 0.0294
_diffrn_reflns_Laue_measured_fraction_full 0.992
_diffrn_reflns_Laue_measured_fraction_max 0.991
_diffrn_reflns_limit_h_max 6
_diffrn_reflns_limit_h_min -7
_diffrn_reflns_limit_k_max 12
_diffrn_reflns_limit_k_min -12
_diffrn_reflns_limit_l_max 36
_diffrn_reflns_limit_l_min -36
_diffrn_reflns_number 25343
_diffrn_reflns_point_group_measured_fraction_full 0.994
_diffrn_reflns_point_group_measured_fraction_max 0.992
_diffrn_reflns_theta_full 67.679
_diffrn_reflns_theta_max 72.501
_diffrn_reflns_theta_min 8.168
_diffrn_standards_number 0
_exptl_absorpt_coefficient_mu 2.832
_exptl_absorpt_correction_T_max 0.7536
_exptl_absorpt_correction_T_min 0.4766
_exptl_absorpt_correction_type multi-scan
_exptl_absorpt_process_details
;
SADABS-2016/2 (Bruker,2016/2) was used for absorption correction.
wR2(int) was 0.1294 before and 0.0580 after correction.
The Ratio of minimum to maximum transmission is 0.6324.
The \l/2 correction factor is Not present.
;
_exptl_crystal_colour colourless
_exptl_crystal_colour_primary colourless
_exptl_crystal_density_diffrn 1.356
_exptl_crystal_description block
_exptl_crystal_F_000 752
_exptl_crystal_size_max 0.2
_exptl_crystal_size_mid 0.1
_exptl_crystal_size_min 0.1
_refine_diff_density_max 0.244
_refine_diff_density_min -0.203
_refine_diff_density_rms 0.039
_refine_ls_abs_structure_details
;
 Flack x determined using 1386 quotients [(I+)-(I-)]/[(I+)+(I-)]
 (Parsons, Flack and Wagner, Acta Cryst. B69 (2013) 249-259).
;
_refine_ls_abs_structure_Flack 0.039(5)
_refine_ls_extinction_coef 0.0062(8)
_refine_ls_extinction_expression Fc^*^=kFc[1+0.001xFc^2^\l^3^/sin(2\q)]^-1/4^
_refine_ls_extinction_method 'SHELXL-2018/3 (Sheldrick 2018)'
_refine_ls_goodness_of_fit_ref 1.059
_refine_ls_hydrogen_treatment constr
_refine_ls_matrix_type full
_refine_ls_number_parameters 218
_refine_ls_number_reflns 3434
_refine_ls_number_restraints 0
_refine_ls_restrained_S_all 1.059
_refine_ls_R_factor_all 0.0308
_refine_ls_R_factor_gt 0.0303
_refine_ls_shift/su_max 0.002
_refine_ls_shift/su_mean 0.000
_refine_ls_structure_factor_coef Fsqd
_refine_ls_weighting_details 'w=1/[\s^2^(Fo^2^)+(0.0442P)^2^+0.3331P] where P=(Fo^2^+2Fc^2^)/3'
_refine_ls_weighting_scheme calc
_refine_ls_wR_factor_gt 0.0798
_refine_ls_wR_factor_ref 0.0800
_reflns_Friedel_coverage 0.702
_reflns_Friedel_fraction_full 0.997
_reflns_Friedel_fraction_max 0.994
_reflns_number_gt 3383
_reflns_number_total 3434
_reflns_threshold_expression 'I > 2\s(I)'
_cod_data_source_file d4gc06127f2.cif
_cod_data_source_block 1_a_CCDC1
_cod_database_code 7249898
_shelx_shelxl_version_number 2018/3
_shelx_space_group_comment
;
The symmetry employed for this shelxl refinement is uniquely defined
by the following loop, which should always be used as a source of
symmetry information in preference to the above space-group names.
They are only intended as comments.
;
_shelx_estimated_absorpt_t_max 0.765
_shelx_estimated_absorpt_t_min 0.601
_olex2_refinement_description
;
1. Fixed Uiso
 At 1.2 times of:
  All C(H) groups, All C(H,H) groups
2.a Ternary CH refined with riding coordinates:
 C15(H15)
2.b Secondary CH2 refined with riding coordinates:
 C16(H16A,H16B), C20(H20A,H20B), C17(H17A,H17B), C18(H18A,H18B), C19(H19A,H19B)
2.c Aromatic/amide H refined with riding coordinates:
 C14(H14), C10(H10), C12(H12), C13(H13), C11(H11), C4(H4), C7(H7), C5(H5),
 C6(H6)
;
_olex2_submission_special_instructions 'No special instructions were received'

loop_
_space_group_symop_operation_xyz
'x, y, z'
'-x+1/2, -y, z+1/2'
'-x, y+1/2, -z+1/2'
'x+1/2, -y+1/2, -z'

loop_
_atom_site_label
_atom_site_type_symbol
_atom_site_fract_x
_atom_site_fract_y
_atom_site_fract_z
_atom_site_U_iso_or_equiv
_atom_site_adp_type
_atom_site_occupancy
_atom_site_site_symmetry_order
_atom_site_calc_flag
_atom_site_refinement_flags_posn
_atom_site_refinement_flags_adp
_atom_site_refinement_flags_occupancy
_atom_site_disorder_assembly
_atom_site_disorder_group
S2 S 0.31040(10) 0.47451(6) 0.63412(2) 0.04249(17) Uani 1 1 d . . . . .
S1 S 0.83935(11) 0.20023(6) 0.67105(2) 0.04746(18) Uani 1 1 d . . . . .
O2 O 0.2146(3) 0.40734(19) 0.59595(7) 0.0562(5) Uani 1 1 d . . . . .
O1 O 0.1549(3) 0.5217(2) 0.66806(7) 0.0608(5) Uani 1 1 d . . . . .
C1 C 0.6252(4) 0.2687(2) 0.63825(7) 0.0381(4) Uani 1 1 d . . . . .
C9 C 0.5904(4) 0.2043(2) 0.59379(7) 0.0377(4) Uani 1 1 d . . . . .
C14 C 0.3913(4) 0.1326(2) 0.58476(8) 0.0458(5) Uani 1 1 d . . . . .
H14 H 0.273094 0.129952 0.605670 0.055 Uiso 1 1 calc R U . . .
C10 C 0.7646(4) 0.2090(2) 0.56217(8) 0.0439(5) Uani 1 1 d . . . . .
H10 H 0.898430 0.256314 0.568111 0.053 Uiso 1 1 calc R U . . .
C2 C 0.5161(4) 0.3701(2) 0.65987(7) 0.0392(5) Uani 1 1 d . . . . .
C3 C 0.6023(4) 0.3947(2) 0.70484(7) 0.0421(5) Uani 1 1 d . . . . .
C12 C 0.5430(5) 0.0699(3) 0.51313(8) 0.0501(6) Uani 1 1 d . . . . .
H12 H 0.527433 0.023815 0.486271 0.060 Uiso 1 1 calc R U . . .
C13 C 0.3700(5) 0.0653(3) 0.54459(9) 0.0516(6) Uani 1 1 d . . . . .
H13 H 0.237612 0.016537 0.538740 0.062 Uiso 1 1 calc R U . . .
C11 C 0.7388(5) 0.1427(3) 0.52147(8) 0.0489(6) Uani 1 1 d . . . . .
H11 H 0.853899 0.147530 0.499933 0.059 Uiso 1 1 calc R U . . .
C15 C 0.4653(4) 0.6149(2) 0.61304(9) 0.0450(5) Uani 1 1 d . . . . .
H15 H 0.350169 0.672962 0.599181 0.054 Uiso 1 1 calc R U . . .
C4 C 0.5349(5) 0.4872(3) 0.73741(9) 0.0576(7) Uani 1 1 d . . . . .
H4 H 0.412176 0.544315 0.732080 0.069 Uiso 1 1 calc R U . . .
C8 C 0.7843(4) 0.3084(2) 0.71497(7) 0.0449(5) Uani 1 1 d . . . . .
C7 C 0.8993(5) 0.3137(3) 0.75594(9) 0.0597(7) Uani 1 1 d . . . . .
H7 H 1.018327 0.254965 0.762317 0.072 Uiso 1 1 calc R U . . .
C5 C 0.6527(6) 0.4926(3) 0.77756(9) 0.0682(8) Uani 1 1 d . . . . .
H5 H 0.609937 0.555083 0.798998 0.082 Uiso 1 1 calc R U . . .
C16 C 0.5770(6) 0.6974(3) 0.64962(11) 0.0657(8) Uani 1 1 d . . . . .
H16A H 0.704245 0.648669 0.662673 0.079 Uiso 1 1 calc R U . . .
H16B H 0.466443 0.716164 0.673087 0.079 Uiso 1 1 calc R U . . .
C6 C 0.8323(7) 0.4074(4) 0.78642(9) 0.0706(9) Uani 1 1 d . . . . .
H6 H 0.909330 0.413694 0.813623 0.085 Uiso 1 1 calc R U . . .
C20 C 0.6334(7) 0.5809(3) 0.57637(12) 0.0745(10) Uani 1 1 d . . . . .
H20A H 0.557395 0.529279 0.553253 0.089 Uiso 1 1 calc R U . . .
H20B H 0.758402 0.528142 0.588439 0.089 Uiso 1 1 calc R U . . .
C17 C 0.6632(7) 0.8276(3) 0.62910(14) 0.0782(10) Uani 1 1 d . . . . .
H17A H 0.534280 0.877739 0.617311 0.094 Uiso 1 1 calc R U . . .
H17B H 0.736584 0.881077 0.652072 0.094 Uiso 1 1 calc R U . . .
C18 C 0.8297(7) 0.8003(4) 0.59252(18) 0.1003(15) Uani 1 1 d . . . . .
H18A H 0.965088 0.757870 0.604968 0.120 Uiso 1 1 calc R U . . .
H18B H 0.876918 0.883776 0.579035 0.120 Uiso 1 1 calc R U . . .
C19 C 0.7268(9) 0.7105(4) 0.55653(16) 0.1029(16) Uani 1 1 d . . . . .
H19A H 0.843568 0.689751 0.534443 0.123 Uiso 1 1 calc R U . . .
H19B H 0.603490 0.757487 0.541461 0.123 Uiso 1 1 calc R U . . .

loop_
_atom_site_aniso_label
_atom_site_aniso_U_11
_atom_site_aniso_U_22
_atom_site_aniso_U_33
_atom_site_aniso_U_23
_atom_site_aniso_U_13
_atom_site_aniso_U_12
S2 0.0347(3) 0.0407(3) 0.0520(3) -0.0018(2) -0.0055(2) 0.0028(2)
S1 0.0490(3) 0.0441(3) 0.0492(3) 0.0029(2) -0.0068(3) 0.0092(3)
O2 0.0516(10) 0.0509(10) 0.0661(11) -0.0018(8) -0.0223(9) -0.0024(8)
O1 0.0451(9) 0.0648(11) 0.0724(11) -0.0024(10) 0.0073(9) 0.0105(9)
C1 0.0378(11) 0.0350(10) 0.0414(10) 0.0030(8) -0.0019(9) -0.0026(8)
C9 0.0411(11) 0.0310(9) 0.0411(10) 0.0004(8) -0.0015(8) 0.0009(9)
C14 0.0425(12) 0.0430(12) 0.0519(12) 0.0008(10) 0.0015(10) -0.0042(10)
C10 0.0400(12) 0.0400(11) 0.0516(12) -0.0026(10) 0.0013(9) -0.0039(9)
C2 0.0388(11) 0.0378(11) 0.0410(11) 0.0018(9) -0.0012(9) 0.0005(9)
C3 0.0439(12) 0.0439(12) 0.0386(10) 0.0018(9) 0.0001(9) -0.0040(10)
C12 0.0613(16) 0.0420(12) 0.0471(12) -0.0056(10) -0.0080(11) 0.0022(11)
C13 0.0513(14) 0.0434(12) 0.0601(14) -0.0031(11) -0.0100(11) -0.0082(11)
C11 0.0517(14) 0.0466(12) 0.0485(12) -0.0046(10) 0.0051(10) 0.0016(11)
C15 0.0436(13) 0.0336(10) 0.0577(13) 0.0007(10) -0.0055(10) 0.0059(9)
C4 0.0630(16) 0.0614(16) 0.0485(13) -0.0065(12) -0.0002(12) 0.0071(14)
C8 0.0477(12) 0.0454(12) 0.0416(11) 0.0049(9) -0.0030(10) -0.0044(11)
C7 0.0611(16) 0.0659(17) 0.0521(14) 0.0084(13) -0.0157(12) -0.0004(14)
C5 0.084(2) 0.076(2) 0.0453(13) -0.0137(13) -0.0006(14) 0.0016(18)
C16 0.075(2) 0.0464(14) 0.0754(18) -0.0004(13) -0.0179(15) -0.0109(15)
C6 0.084(2) 0.083(2) 0.0443(13) -0.0006(13) -0.0178(15) -0.0078(19)
C20 0.094(2) 0.0461(14) 0.084(2) 0.0022(15) 0.0345(19) 0.0070(17)
C17 0.080(2) 0.0480(15) 0.107(3) 0.0058(16) -0.021(2) -0.0109(16)
C18 0.067(2) 0.0568(19) 0.177(5) 0.032(3) 0.004(3) -0.011(2)
C19 0.135(4) 0.0589(19) 0.115(3) 0.022(2) 0.065(3) 0.013(2)

loop_
_atom_type_symbol
_atom_type_description
_atom_type_scat_dispersion_real
_atom_type_scat_dispersion_imag
_atom_type_scat_source
C C 0.0181 0.0091 'International Tables Vol C Tables 4.2.6.8 and 6.1.1.4'
H H 0.0000 0.0000 'International Tables Vol C Tables 4.2.6.8 and 6.1.1.4'
O O 0.0492 0.0322 'International Tables Vol C Tables 4.2.6.8 and 6.1.1.4'
S S 0.3331 0.5567 'International Tables Vol C Tables 4.2.6.8 and 6.1.1.4'

loop_
_geom_angle_atom_site_label_1
_geom_angle_atom_site_label_2
_geom_angle_atom_site_label_3
_geom_angle
_geom_angle_site_symmetry_1
_geom_angle_site_symmetry_3
_geom_angle_publ_flag
O2 S2 O1 117.93(13) . . ?
O2 S2 C2 109.24(11) . . ?
O2 S2 C15 106.67(12) . . ?
O1 S2 C2 108.40(11) . . ?
O1 S2 C15 107.79(12) . . ?
C2 S2 C15 106.19(12) . . ?
C1 S1 C8 92.63(11) . . ?
C9 C1 S1 115.51(16) . . ?
C2 C1 S1 111.42(17) . . ?
C2 C1 C9 133.0(2) . . ?
C14 C9 C1 120.7(2) . . ?
C10 C9 C1 119.5(2) . . ?
C10 C9 C14 119.7(2) . . ?
C9 C14 H14 120.1 . . ?
C13 C14 C9 119.8(2) . . ?
C13 C14 H14 120.1 . . ?
C9 C10 H10 120.0 . . ?
C9 C10 C11 119.9(2) . . ?
C11 C10 H10 120.0 . . ?
C1 C2 S2 123.58(17) . . ?
C1 C2 C3 113.8(2) . . ?
C3 C2 S2 122.31(18) . . ?
C4 C3 C2 131.0(2) . . ?
C4 C3 C8 118.2(2) . . ?
C8 C3 C2 110.8(2) . . ?
C13 C12 H12 120.0 . . ?
C11 C12 H12 120.0 . . ?
C11 C12 C13 120.0(2) . . ?
C14 C13 H13 119.7 . . ?
C12 C13 C14 120.6(2) . . ?
C12 C13 H13 119.7 . . ?
C10 C11 H11 120.0 . . ?
C12 C11 C10 120.0(2) . . ?
C12 C11 H11 120.0 . . ?
S2 C15 H15 105.8 . . ?
C16 C15 S2 113.2(2) . . ?
C16 C15 H15 105.8 . . ?
C20 C15 S2 113.87(19) . . ?
C20 C15 H15 105.8 . . ?
C20 C15 C16 111.6(3) . . ?
C3 C4 H4 120.4 . . ?
C5 C4 C3 119.3(3) . . ?
C5 C4 H4 120.4 . . ?
C3 C8 S1 111.36(17) . . ?
C7 C8 S1 126.7(2) . . ?
C7 C8 C3 121.9(2) . . ?
C8 C7 H7 120.9 . . ?
C6 C7 C8 118.2(3) . . ?
C6 C7 H7 120.9 . . ?
C4 C5 H5 119.4 . . ?
C6 C5 C4 121.3(3) . . ?
C6 C5 H5 119.4 . . ?
C15 C16 H16A 110.0 . . ?
C15 C16 H16B 110.0 . . ?
C15 C16 C17 108.6(3) . . ?
H16A C16 H16B 108.3 . . ?
C17 C16 H16A 110.0 . . ?
C17 C16 H16B 110.0 . . ?
C7 C6 C5 121.1(3) . . ?
C7 C6 H6 119.4 . . ?
C5 C6 H6 119.4 . . ?
C15 C20 H20A 110.0 . . ?
C15 C20 H20B 110.0 . . ?
C15 C20 C19 108.6(3) . . ?
H20A C20 H20B 108.3 . . ?
C19 C20 H20A 110.0 . . ?
C19 C20 H20B 110.0 . . ?
C16 C17 H17A 109.5 . . ?
C16 C17 H17B 109.5 . . ?
H17A C17 H17B 108.1 . . ?
C18 C17 C16 110.5(3) . . ?
C18 C17 H17A 109.5 . . ?
C18 C17 H17B 109.5 . . ?
C17 C18 H18A 109.3 . . ?
C17 C18 H18B 109.3 . . ?
C17 C18 C19 111.7(3) . . ?
H18A C18 H18B 107.9 . . ?
C19 C18 H18A 109.3 . . ?
C19 C18 H18B 109.3 . . ?
C20 C19 H19A 109.3 . . ?
C20 C19 H19B 109.3 . . ?
C18 C19 C20 111.7(3) . . ?
C18 C19 H19A 109.3 . . ?
C18 C19 H19B 109.3 . . ?
H19A C19 H19B 107.9 . . ?

loop_
_geom_bond_atom_site_label_1
_geom_bond_atom_site_label_2
_geom_bond_distance
_geom_bond_site_symmetry_2
_geom_bond_publ_flag
S2 O2 1.4369(19) . ?
S2 O1 1.4394(19) . ?
S2 C2 1.768(2) . ?
S2 C15 1.788(3) . ?
S1 C1 1.728(2) . ?
S1 C8 1.733(2) . ?
C1 C9 1.490(3) . ?
C1 C2 1.363(3) . ?
C9 C14 1.391(3) . ?
C9 C10 1.387(3) . ?
C14 H14 0.9300 . ?
C14 C13 1.382(4) . ?
C10 H10 0.9300 . ?
C10 C11 1.394(3) . ?
C2 C3 1.454(3) . ?
C3 C4 1.401(3) . ?
C3 C8 1.402(3) . ?
C12 H12 0.9300 . ?
C12 C13 1.378(4) . ?
C12 C11 1.377(4) . ?
C13 H13 0.9300 . ?
C11 H11 0.9300 . ?
C15 H15 0.9800 . ?
C15 C16 1.517(4) . ?
C15 C20 1.508(4) . ?
C4 H4 0.9300 . ?
C4 C5 1.382(4) . ?
C8 C7 1.395(3) . ?
C7 H7 0.9300 . ?
C7 C6 1.365(4) . ?
C5 H5 0.9300 . ?
C5 C6 1.377(5) . ?
C16 H16A 0.9700 . ?
C16 H16B 0.9700 . ?
C16 C17 1.529(4) . ?
C6 H6 0.9300 . ?
C20 H20A 0.9700 . ?
C20 H20B 0.9700 . ?
C20 C19 1.529(5) . ?
C17 H17A 0.9700 . ?
C17 H17B 0.9700 . ?
C17 C18 1.486(6) . ?
C18 H18A 0.9700 . ?
C18 H18B 0.9700 . ?
C18 C19 1.525(7) . ?
C19 H19A 0.9700 . ?
C19 H19B 0.9700 . ?

loop_
_geom_torsion_atom_site_label_1
_geom_torsion_atom_site_label_2
_geom_torsion_atom_site_label_3
_geom_torsion_atom_site_label_4
_geom_torsion
_geom_torsion_site_symmetry_1
_geom_torsion_site_symmetry_2
_geom_torsion_site_symmetry_3
_geom_torsion_site_symmetry_4
_geom_torsion_publ_flag
S2 C2 C3 C4 7.3(4) . . . . ?
S2 C2 C3 C8 -172.23(17) . . . . ?
S2 C15 C16 C17 -169.1(2) . . . . ?
S2 C15 C20 C19 171.5(3) . . . . ?
S1 C1 C9 C14 111.6(2) . . . . ?
S1 C1 C9 C10 -64.3(3) . . . . ?
S1 C1 C2 S2 172.68(13) . . . . ?
S1 C1 C2 C3 -0.8(3) . . . . ?
S1 C8 C7 C6 179.3(2) . . . . ?
O2 S2 C2 C1 22.4(2) . . . . ?
O2 S2 C2 C3 -164.70(19) . . . . ?
O2 S2 C15 C16 179.7(2) . . . . ?
O2 S2 C15 C20 -51.5(3) . . . . ?
O1 S2 C2 C1 152.1(2) . . . . ?
O1 S2 C2 C3 -35.0(2) . . . . ?
O1 S2 C15 C16 52.2(2) . . . . ?
O1 S2 C15 C20 -179.0(2) . . . . ?
C1 S1 C8 C3 0.72(19) . . . . ?
C1 S1 C8 C7 -179.4(3) . . . . ?
C1 C9 C14 C13 -175.1(2) . . . . ?
C1 C9 C10 C11 176.3(2) . . . . ?
C1 C2 C3 C4 -179.1(3) . . . . ?
C1 C2 C3 C8 1.4(3) . . . . ?
C9 C1 C2 S2 -9.9(4) . . . . ?
C9 C1 C2 C3 176.6(2) . . . . ?
C9 C14 C13 C12 -0.8(4) . . . . ?
C9 C10 C11 C12 -1.6(4) . . . . ?
C14 C9 C10 C11 0.4(4) . . . . ?
C10 C9 C14 C13 0.8(4) . . . . ?
C2 S2 C15 C16 -63.8(2) . . . . ?
C2 S2 C15 C20 65.0(3) . . . . ?
C2 C1 C9 C14 -65.7(3) . . . . ?
C2 C1 C9 C10 118.4(3) . . . . ?
C2 C3 C4 C5 -177.8(3) . . . . ?
C2 C3 C8 S1 -1.3(3) . . . . ?
C2 C3 C8 C7 178.9(2) . . . . ?
C3 C4 C5 C6 -1.2(5) . . . . ?
C3 C8 C7 C6 -0.9(4) . . . . ?
C13 C12 C11 C10 1.6(4) . . . . ?
C11 C12 C13 C14 -0.4(4) . . . . ?
C15 S2 C2 C1 -92.3(2) . . . . ?
C15 S2 C2 C3 80.6(2) . . . . ?
C15 C16 C17 C18 -58.6(4) . . . . ?
C15 C20 C19 C18 54.7(5) . . . . ?
C4 C3 C8 S1 179.1(2) . . . . ?
C4 C3 C8 C7 -0.7(4) . . . . ?
C4 C5 C6 C7 -0.5(5) . . . . ?
C8 S1 C1 C9 -177.82(17) . . . . ?
C8 S1 C1 C2 0.06(19) . . . . ?
C8 C3 C4 C5 1.7(4) . . . . ?
C8 C7 C6 C5 1.5(5) . . . . ?
C16 C15 C20 C19 -58.9(4) . . . . ?
C16 C17 C18 C19 56.3(4) . . . . ?
C20 C15 C16 C17 60.9(4) . . . . ?
C17 C18 C19 C20 -54.9(5) . . . . ?
